data_1515699
loop_
_publ_author_name
'Prabhakaran, R.'
'Kalaivani, P.'
'Jayakumar, R.'
'Zeller, M.'
'Hunter, A. D.'
'Renukadevi, S. V.'
'Ramachandran, E.'
'Natarajan, K.'

_publ_section_title
;
 Synthesis, structure and biological evaluation of bis
 salicylaldehyde-4(N)-ethylthiosemicarbazone ruthenium(iii)
 triphenylphosphine.
;
_journal_issue 1
_journal_name_full 'Metallomics : integrated biometal science'
_journal_page_first 42
_journal_page_last 48
_journal_paper_doi 10.1039/c0mt00062k
_journal_volume 3
_journal_year 2011
_chemical_formula_moiety 'C38 H38 N6 O2 P Ru S2, 2(C3 H7 N O)'
_chemical_formula_sum 'C44 H52 N8 O4 P Ru S2'
_chemical_formula_weight 953.10
_chemical_name_systematic
;
?
;
_space_group_IT_number 14
_symmetry_cell_setting monoclinic
_symmetry_space_group_name_Hall '-P 2ybc'
_symmetry_space_group_name_H-M 'P 1 21/c 1'
_atom_sites_solution_hydrogens geom
_atom_sites_solution_primary direct
_atom_sites_solution_secondary difmap
_audit_creation_method SHELXL-97
_cell_angle_alpha 90.00
_cell_angle_beta 111.142(2)
_cell_angle_gamma 90.00
_cell_formula_units_Z 4
_cell_length_a 25.792(3)
_cell_length_b 8.6974(9)
_cell_length_c 21.213(2)
_cell_measurement_reflns_used 5284
_cell_measurement_temperature 100(2)
_cell_measurement_theta_max 30.54
_cell_measurement_theta_min 2.49
_cell_volume 4438.3(8)
_computing_cell_refinement 'SAINT+ 6.45 (Bruker, 2003)'
_computing_data_collection 'SMART 5.630 (Bruker, 1997-2002)'
_computing_data_reduction 'SAINT+ 6.45'
_computing_molecular_graphics 'SHELXTL 6.14'
_computing_publication_material 'SHELXTL 6.14'
_computing_structure_refinement 'SHELXTL 6.14'
_computing_structure_solution 'SHELXTL 6.14 (Bruker, 2000-2003)'
_diffrn_ambient_temperature 100(2)
_diffrn_measured_fraction_theta_full 0.997
_diffrn_measured_fraction_theta_max 0.997
_diffrn_measurement_device_type 'Bruker AXS SMART APEX CCD diffractometer'
_diffrn_measurement_method '\w scans'
_diffrn_radiation_monochromator graphite
_diffrn_radiation_source 'fine-focus sealed tube'
_diffrn_radiation_type MoK\a
_diffrn_radiation_wavelength 0.71073
_diffrn_reflns_av_R_equivalents 0.0666
_diffrn_reflns_av_sigmaI/netI 0.0766
_diffrn_reflns_limit_h_max 33
_diffrn_reflns_limit_h_min -34
_diffrn_reflns_limit_k_max 11
_diffrn_reflns_limit_k_min -11
_diffrn_reflns_limit_l_max 28
_diffrn_reflns_limit_l_min -27
_diffrn_reflns_number 33654
_diffrn_reflns_theta_full 28.28
_diffrn_reflns_theta_max 28.28
_diffrn_reflns_theta_min 0.85
_diffrn_standards_decay_% none
_diffrn_standards_number 0
_exptl_absorpt_coefficient_mu 0.535
_exptl_absorpt_correction_T_max 1
_exptl_absorpt_correction_T_min 0.525244
_exptl_absorpt_correction_type multi-scan
_exptl_absorpt_process_details 'SADABS in SAINT+ (Bruker, 2003)'
_exptl_crystal_colour red
_exptl_crystal_density_diffrn 1.426
_exptl_crystal_density_method 'not measured'
_exptl_crystal_description platelet
_exptl_crystal_F_000 1980
_exptl_crystal_size_max 0.46
_exptl_crystal_size_mid 0.26
_exptl_crystal_size_min 0.02
_refine_diff_density_max 1.364
_refine_diff_density_min -1.526
_refine_diff_density_rms 0.118
_refine_ls_extinction_method none
_refine_ls_goodness_of_fit_ref 1.203
_refine_ls_hydrogen_treatment constr
_refine_ls_matrix_type full
_refine_ls_number_parameters 601
_refine_ls_number_reflns 11000
_refine_ls_number_restraints 57
_refine_ls_restrained_S_all 1.203
_refine_ls_R_factor_all 0.1212
_refine_ls_R_factor_gt 0.0908
_refine_ls_shift/su_max 0.001
_refine_ls_shift/su_mean 0.000
_refine_ls_structure_factor_coef Fsqd
_refine_ls_weighting_details 'calc w=1/[\s^2^(Fo^2^)+(0.0540P)^2^+13.5368P] where P=(Fo^2^+2Fc^2^)/3'
_refine_ls_weighting_scheme calc
_refine_ls_wR_factor_gt 0.1760
_refine_ls_wR_factor_ref 0.1875
_reflns_number_gt 8268
_reflns_number_total 11000
_reflns_threshold_expression I>2\s(I)
_cod_data_source_file c0mt00062k.txt
_cod_data_source_block 06mz424m
_cod_depositor_comments
;
The following automatic conversions were performed:

'_symmetry_cell_setting' value 'Monoclinic' changed to 'monoclinic'
according to
/usr/data/users/saulius/automatic-downloads/retrospective/RSC/lib/dictionaries/cif_core.dic
dictionary named 'cif_core.dic' version 2.4.2 from 2011-04-26.

Automatic conversion script
Id: cif_fix_values 2281 2013-09-26 08:29:07Z andrius 
;
_cod_original_cell_volume 4438.1(8)
_cod_original_sg_symbol_H-M P2(1)/c
_cod_database_code 1515699

loop_
_symmetry_equiv_pos_as_xyz
'x, y, z'
'-x, y+1/2, -z+1/2'
'-x, -y, -z'
'x, -y-1/2, z-1/2'

loop_
_atom_site_label
_atom_site_type_symbol
_atom_site_fract_x
_atom_site_fract_y
_atom_site_fract_z
_atom_site_U_iso_or_equiv
_atom_site_adp_type
_atom_site_occupancy
_atom_site_symmetry_multiplicity
_atom_site_calc_flag
_atom_site_refinement_flags
_atom_site_disorder_assembly
_atom_site_disorder_group
C1 C 0.6612(2) 0.5321(8) 0.6571(3) 0.0347(14) Uani 1 1 d . . .
C2 C 0.6211(3) 0.5076(9) 0.6872(4) 0.0507(19) Uani 1 1 d . . .
H2 H 0.6079 0.4068 0.6900 0.061 Uiso 1 1 calc R . .
C3 C 0.6009(3) 0.6323(11) 0.7127(4) 0.063(2) Uani 1 1 d . . .
H3 H 0.5741 0.6147 0.7330 0.076 Uiso 1 1 calc R . .
C4 C 0.6186(3) 0.7799(10) 0.7092(4) 0.061(2) Uani 1 1 d . . .
H4 H 0.6043 0.8631 0.7270 0.073 Uiso 1 1 calc R . .
C5 C 0.6571(3) 0.8052(9) 0.6800(3) 0.0452(17) Uani 1 1 d . . .
H5 H 0.6689 0.9075 0.6770 0.054 Uiso 1 1 calc R . .
C6 C 0.6798(2) 0.6832(8) 0.6540(3) 0.0331(13) Uani 1 1 d . . .
C7 C 0.7180(2) 0.7259(7) 0.6221(3) 0.0325(13) Uani 1 1 d . . .
H7 H 0.7232 0.8329 0.6175 0.039 Uiso 1 1 calc R . .
C8A C 0.8083(6) 0.6232(10) 0.5448(10) 0.036(4) Uani 0.697(7) 1 d PD A 1
N3A N 0.8407(7) 0.6806(15) 0.5116(7) 0.055(4) Uani 0.697(7) 1 d PD A 1
H3A H 0.8596 0.6150 0.4966 0.066 Uiso 0.697(7) 1 calc PR A 1
C9A C 0.8458(5) 0.8416(14) 0.4998(6) 0.057(3) Uani 0.697(7) 1 d PD A 1
H9A H 0.8083 0.8879 0.4803 0.069 Uiso 0.697(7) 1 calc PR A 1
H9B H 0.8644 0.8543 0.4666 0.069 Uiso 0.697(7) 1 calc PR A 1
C10A C 0.8782(6) 0.923(2) 0.5630(6) 0.078(5) Uani 0.697(7) 1 d PD A 1
H10A H 0.9153 0.8769 0.5825 0.117 Uiso 0.697(7) 1 calc PR A 1
H10B H 0.8591 0.9141 0.5952 0.117 Uiso 0.697(7) 1 calc PR A 1
H10C H 0.8817 1.0317 0.5531 0.117 Uiso 0.697(7) 1 calc PR A 1
C8B C 0.8163(18) 0.6268(19) 0.559(3) 0.036(4) Uani 0.303(7) 1 d PD A 2
N3B N 0.849(2) 0.713(4) 0.534(2) 0.055(4) Uani 0.303(7) 1 d PD A 2
H3B H 0.8656 0.6629 0.5113 0.066 Uiso 0.303(7) 1 calc PR A 2
C9B C 0.8582(14) 0.877(4) 0.5403(19) 0.057(3) Uani 0.303(7) 1 d PD A 2
H9C H 0.8761 0.9046 0.5887 0.069 Uiso 0.303(7) 1 calc PR A 2
H9D H 0.8223 0.9319 0.5219 0.069 Uiso 0.303(7) 1 calc PR A 2
C10B C 0.8945(10) 0.925(3) 0.5033(12) 0.065(9) Uani 0.303(7) 1 d PD A 2
H10D H 0.9329 0.8951 0.5291 0.097 Uiso 0.303(7) 1 calc PR A 2
H10E H 0.8924 1.0369 0.4973 0.097 Uiso 0.303(7) 1 calc PR A 2
H10F H 0.8820 0.8750 0.4589 0.097 Uiso 0.303(7) 1 calc PR A 2
C11 C 0.5778(2) 0.6239(7) 0.3975(3) 0.0338(13) Uani 1 1 d . . .
C12 C 0.5374(2) 0.6507(8) 0.3340(3) 0.0367(14) Uani 1 1 d . . .
H12 H 0.5159 0.7423 0.3254 0.044 Uiso 1 1 calc R . .
C13 C 0.5291(2) 0.5426(8) 0.2836(3) 0.0390(15) Uani 1 1 d . . .
H13 H 0.5016 0.5604 0.2402 0.047 Uiso 1 1 calc R . .
C14 C 0.5602(2) 0.4086(7) 0.2954(3) 0.0364(14) Uani 1 1 d . . .
H14 H 0.5539 0.3353 0.2602 0.044 Uiso 1 1 calc R . .
C15 C 0.6005(2) 0.3811(7) 0.3585(3) 0.0320(12) Uani 1 1 d . . .
H15 H 0.6217 0.2891 0.3664 0.038 Uiso 1 1 calc R . .
C16 C 0.6098(2) 0.4892(7) 0.4106(3) 0.0302(12) Uani 1 1 d . . .
C17 C 0.6540(2) 0.4786(7) 0.4777(3) 0.0327(13) Uani 1 1 d . . .
H17 H 0.6580 0.5691 0.5041 0.039 Uiso 1 1 calc R . .
C18 C 0.7125(2) 0.1209(7) 0.5106(3) 0.0294(12) Uani 1 1 d . . .
C19 C 0.6845(3) -0.0450(7) 0.4104(3) 0.0394(15) Uani 1 1 d . . .
H19A H 0.6948 0.0361 0.3844 0.047 Uiso 1 1 calc R . .
H19B H 0.6437 -0.0410 0.3988 0.047 Uiso 1 1 calc R . .
C20 C 0.7008(3) -0.2013(8) 0.3918(3) 0.0513(19) Uani 1 1 d . . .
H20A H 0.7412 -0.2047 0.4031 0.077 Uiso 1 1 calc R . .
H20B H 0.6820 -0.2187 0.3432 0.077 Uiso 1 1 calc R . .
H20C H 0.6899 -0.2814 0.4170 0.077 Uiso 1 1 calc R . .
C21 C 0.7835(3) 0.3089(7) 0.7792(3) 0.0328(13) Uani 1 1 d . . .
C22 C 0.7369(3) 0.2177(7) 0.7582(3) 0.0375(15) Uani 1 1 d . . .
H22 H 0.7158 0.2089 0.7112 0.045 Uiso 1 1 calc R . .
C23 C 0.7200(3) 0.1375(8) 0.8046(3) 0.0456(17) Uani 1 1 d . . .
H23 H 0.6879 0.0740 0.7889 0.055 Uiso 1 1 calc R . .
C24 C 0.7494(3) 0.1499(8) 0.8724(3) 0.051(2) Uani 1 1 d . . .
H24 H 0.7379 0.0948 0.9038 0.061 Uiso 1 1 calc R . .
C25 C 0.7952(4) 0.2419(10) 0.8946(3) 0.066(3) Uani 1 1 d . . .
H25 H 0.8152 0.2525 0.9417 0.080 Uiso 1 1 calc R . .
C26 C 0.8129(3) 0.3205(10) 0.8490(3) 0.059(2) Uani 1 1 d . . .
H26 H 0.8454 0.3827 0.8652 0.071 Uiso 1 1 calc R . .
C27 C 0.8781(2) 0.3311(8) 0.7391(3) 0.0364(15) Uani 1 1 d . . .
C28 C 0.8896(3) 0.2229(8) 0.6982(4) 0.0480(18) Uani 1 1 d . . .
H28 H 0.8605 0.1877 0.6587 0.058 Uiso 1 1 calc R . .
C29 C 0.9436(3) 0.1642(10) 0.7140(5) 0.068(3) Uani 1 1 d . . .
H29 H 0.9512 0.0928 0.6846 0.082 Uiso 1 1 calc R . .
C30 C 0.9854(3) 0.2111(12) 0.7726(7) 0.092(4) Uani 1 1 d . . .
H30 H 1.0217 0.1690 0.7847 0.111 Uiso 1 1 calc R . .
C31 C 0.9741(3) 0.3187(13) 0.8130(6) 0.099(4) Uani 1 1 d . . .
H31 H 1.0031 0.3516 0.8530 0.119 Uiso 1 1 calc R . .
C32 C 0.9214(3) 0.3807(10) 0.7970(5) 0.066(2) Uani 1 1 d . . .
H32 H 0.9147 0.4567 0.8253 0.079 Uiso 1 1 calc R . .
C33 C 0.8227(2) 0.6025(7) 0.7514(3) 0.0315(12) Uani 1 1 d . . .
C34 C 0.8577(3) 0.6929(8) 0.7290(3) 0.0437(16) Uani 1 1 d . . .
H34 H 0.8735 0.6501 0.6988 0.052 Uiso 1 1 calc R . .
C35 C 0.8695(3) 0.8422(9) 0.7502(4) 0.055(2) Uani 1 1 d . . .
H35 H 0.8930 0.9019 0.7342 0.065 Uiso 1 1 calc R . .
C36 C 0.8478(3) 0.9056(9) 0.7938(4) 0.055(2) Uani 1 1 d . . .
H36 H 0.8569 1.0082 0.8091 0.066 Uiso 1 1 calc R . .
C37 C 0.8125(3) 0.8206(10) 0.8158(4) 0.0545(19) Uani 1 1 d . . .
H37 H 0.7970 0.8647 0.8460 0.065 Uiso 1 1 calc R . .
C38 C 0.7995(3) 0.6702(9) 0.7935(3) 0.0481(18) Uani 1 1 d . . .
H38 H 0.7742 0.6132 0.8077 0.058 Uiso 1 1 calc R . .
N1 N 0.74604(19) 0.6342(5) 0.5989(2) 0.0295(10) Uani 1 1 d . A .
N2 N 0.7770(2) 0.7134(6) 0.5661(3) 0.0416(13) Uani 1 1 d D . .
N4 N 0.68841(19) 0.3708(5) 0.5076(2) 0.0278(10) Uani 1 1 d . A .
N5 N 0.6835(2) 0.2327(6) 0.4727(2) 0.0321(11) Uani 1 1 d . . .
N6 N 0.7128(2) -0.0176(6) 0.4829(2) 0.0355(12) Uani 1 1 d . . .
H6 H 0.7305 -0.0940 0.5090 0.043 Uiso 1 1 calc R . .
O1 O 0.67731(15) 0.4097(5) 0.63141(19) 0.0320(9) Uani 1 1 d . A .
O2 O 0.58722(19) 0.7271(5) 0.4486(2) 0.0440(11) Uani 1 1 d . . .
H2A H 0.5712 0.8104 0.4330 0.066 Uiso 1 1 calc R . .
O3A O 0.5353(7) -0.0082(14) 0.4018(6) 0.052(3) Uani 0.824(8) 1 d PD B 3
N7A N 0.5487(3) 0.1694(9) 0.4863(4) 0.0424(18) Uani 0.824(8) 1 d PD B 3
C39A C 0.5273(3) 0.1209(10) 0.4237(4) 0.050(2) Uani 0.824(8) 1 d PD B 3
H39A H 0.5035 0.1900 0.3916 0.060 Uiso 0.824(8) 1 calc PR B 3
C40A C 0.5863(3) 0.0771(11) 0.5403(4) 0.055(2) Uani 0.824(8) 1 d PD B 3
H40A H 0.5665 0.0371 0.5685 0.083 Uiso 0.824(8) 1 calc PR B 3
H40B H 0.6176 0.1407 0.5680 0.083 Uiso 0.824(8) 1 calc PR B 3
H40C H 0.6002 -0.0088 0.5211 0.083 Uiso 0.824(8) 1 calc PR B 3
C41A C 0.5340(4) 0.3209(11) 0.5051(6) 0.059(3) Uani 0.824(8) 1 d PD B 3
H41A H 0.5108 0.3758 0.4644 0.088 Uiso 0.824(8) 1 calc PR B 3
H41B H 0.5680 0.3799 0.5280 0.088 Uiso 0.824(8) 1 calc PR B 3
H41C H 0.5135 0.3081 0.5357 0.088 Uiso 0.824(8) 1 calc PR B 3
O3B O 0.535(4) -0.002(7) 0.417(3) 0.052(3) Uani 0.176(8) 1 d PD B 4
N7B N 0.5358(18) 0.214(4) 0.4783(19) 0.0424(18) Uani 0.176(8) 1 d PD B 4
C39B C 0.5551(15) 0.077(4) 0.472(2) 0.050(2) Uani 0.176(8) 1 d PD B 4
H39B H 0.5848 0.0352 0.5095 0.060 Uiso 0.176(8) 1 calc PR B 4
C40B C 0.4876(14) 0.273(5) 0.4244(17) 0.055(2) Uani 0.176(8) 1 d PD B 4
H40D H 0.4730 0.1937 0.3897 0.083 Uiso 0.176(8) 1 calc PR B 4
H40E H 0.4981 0.3638 0.4044 0.083 Uiso 0.176(8) 1 calc PR B 4
H40F H 0.4589 0.3015 0.4426 0.083 Uiso 0.176(8) 1 calc PR B 4
C41B C 0.5583(19) 0.307(6) 0.5389(19) 0.059(3) Uani 0.176(8) 1 d PD B 4
H41D H 0.5319 0.3084 0.5626 0.088 Uiso 0.176(8) 1 calc PR B 4
H41E H 0.5645 0.4119 0.5266 0.088 Uiso 0.176(8) 1 calc PR B 4
H41F H 0.5936 0.2624 0.5686 0.088 Uiso 0.176(8) 1 calc PR B 4
O4A O 0.9175(5) 0.4919(17) 0.4717(6) 0.128(5) Uani 0.697(7) 1 d PD A 1
N8A N 0.9772(7) 0.3397(12) 0.5506(5) 0.049(3) Uani 0.697(7) 1 d PD A 1
C42A C 0.9409(5) 0.354(2) 0.4878(6) 0.084(5) Uani 0.697(7) 1 d PD A 1
H42A H 0.9323 0.2716 0.4564 0.101 Uiso 0.697(7) 1 calc PR A 1
C43A C 1.0155(15) 0.213(3) 0.5679(11) 0.107(7) Uani 0.697(7) 1 d PD A 1
H43A H 1.0038 0.1379 0.5945 0.160 Uiso 0.697(7) 1 calc PR A 1
H43B H 1.0528 0.2508 0.5944 0.160 Uiso 0.697(7) 1 calc PR A 1
H43C H 1.0159 0.1642 0.5265 0.160 Uiso 0.697(7) 1 calc PR A 1
C44A C 0.9796(7) 0.4500(17) 0.6033(7) 0.075(4) Uani 0.697(7) 1 d PD A 1
H44A H 0.9591 0.5430 0.5826 0.112 Uiso 0.697(7) 1 calc PR A 1
H44B H 1.0185 0.4765 0.6289 0.112 Uiso 0.697(7) 1 calc PR A 1
H44C H 0.9629 0.4046 0.6338 0.112 Uiso 0.697(7) 1 calc PR A 1
O4B O 0.9477(11) 0.536(3) 0.5386(16) 0.128(5) Uani 0.303(7) 1 d PD A 2
C42B C 0.9785(18) 0.424(4) 0.5719(15) 0.075(4) Uani 0.303(7) 1 d PD A 2
H42B H 1.0007 0.4396 0.6182 0.090 Uiso 0.303(7) 1 calc PR A 2
N8B N 0.9805(18) 0.290(3) 0.5439(13) 0.049(3) Uani 0.303(7) 1 d PD A 2
C43B C 0.9659(11) 0.241(4) 0.4747(11) 0.084(5) Uani 0.303(7) 1 d PD A 2
H43D H 0.9330 0.1751 0.4620 0.127 Uiso 0.303(7) 1 calc PR A 2
H43E H 0.9970 0.1838 0.4699 0.127 Uiso 0.303(7) 1 calc PR A 2
H43F H 0.9579 0.3316 0.4451 0.127 Uiso 0.303(7) 1 calc PR A 2
C44B C 1.024(4) 0.204(10) 0.595(2) 0.107(7) Uani 0.303(7) 1 d PD A 2
H44D H 1.0578 0.2653 0.6112 0.160 Uiso 0.303(7) 1 calc PR A 2
H44E H 1.0310 0.1082 0.5745 0.160 Uiso 0.303(7) 1 calc PR A 2
H44F H 1.0117 0.1786 0.6322 0.160 Uiso 0.303(7) 1 calc PR A 2
P1 P 0.80739(6) 0.40727(18) 0.71855(7) 0.0279(3) Uani 1 1 d . A .
Ru1 Ru 0.746389(18) 0.39585(5) 0.60679(2) 0.02258(12) Uani 1 1 d . . .
S1 S 0.81700(6) 0.42793(19) 0.56178(7) 0.0349(4) Uani 1 1 d D A .
S2 S 0.75056(7) 0.13571(17) 0.59885(7) 0.0322(3) Uani 1 1 d . A .

loop_
_atom_site_aniso_label
_atom_site_aniso_U_11
_atom_site_aniso_U_22
_atom_site_aniso_U_33
_atom_site_aniso_U_23
_atom_site_aniso_U_13
_atom_site_aniso_U_12
C1 0.021(3) 0.056(4) 0.030(3) -0.017(3) 0.012(2) 0.000(3)
C2 0.043(4) 0.063(5) 0.055(4) -0.021(4) 0.029(3) -0.017(4)
C3 0.046(4) 0.093(7) 0.068(5) -0.034(5) 0.043(4) -0.009(4)
C4 0.043(4) 0.073(6) 0.076(6) -0.045(5) 0.031(4) -0.005(4)
C5 0.038(4) 0.053(4) 0.045(4) -0.024(3) 0.015(3) 0.000(3)
C6 0.023(3) 0.045(4) 0.031(3) -0.012(3) 0.008(2) 0.000(3)
C7 0.028(3) 0.034(3) 0.026(3) -0.006(2) -0.002(2) 0.005(3)
C8A 0.031(6) 0.046(4) 0.035(12) 0.025(4) 0.015(8) 0.015(3)
N3A 0.064(7) 0.058(7) 0.064(12) 0.036(6) 0.049(10) 0.024(5)
C9A 0.051(7) 0.075(8) 0.055(7) 0.026(7) 0.029(6) 0.011(6)
C10A 0.065(10) 0.096(13) 0.070(10) 0.023(8) 0.022(7) 0.028(9)
C8B 0.031(6) 0.046(4) 0.035(12) 0.025(4) 0.015(8) 0.015(3)
N3B 0.064(7) 0.058(7) 0.064(12) 0.036(6) 0.049(10) 0.024(5)
C9B 0.051(7) 0.075(8) 0.055(7) 0.026(7) 0.029(6) 0.011(6)
C10B 0.049(14) 0.10(2) 0.039(13) 0.024(14) 0.006(11) -0.039(15)
C11 0.031(3) 0.034(3) 0.032(3) -0.006(3) 0.006(2) 0.001(3)
C12 0.028(3) 0.042(4) 0.036(3) 0.012(3) 0.006(3) 0.005(3)
C13 0.028(3) 0.049(4) 0.032(3) 0.013(3) 0.000(3) -0.008(3)
C14 0.038(3) 0.036(3) 0.031(3) -0.001(3) 0.007(3) -0.016(3)
C15 0.034(3) 0.034(3) 0.025(3) 0.003(2) 0.008(2) -0.002(3)
C16 0.029(3) 0.036(3) 0.022(3) 0.006(2) 0.005(2) 0.004(3)
C17 0.036(3) 0.040(4) 0.021(3) -0.007(2) 0.008(2) 0.007(3)
C18 0.040(3) 0.027(3) 0.024(3) 0.000(2) 0.015(2) 0.005(3)
C19 0.061(4) 0.034(3) 0.020(3) -0.004(2) 0.012(3) 0.008(3)
C20 0.092(6) 0.039(4) 0.036(4) -0.003(3) 0.038(4) 0.008(4)
C21 0.043(3) 0.036(3) 0.025(3) 0.000(2) 0.019(3) -0.012(3)
C22 0.049(4) 0.043(4) 0.025(3) -0.004(3) 0.020(3) -0.018(3)
C23 0.061(4) 0.045(4) 0.044(4) -0.013(3) 0.035(3) -0.024(3)
C24 0.091(6) 0.043(4) 0.037(4) -0.010(3) 0.045(4) -0.031(4)
C25 0.091(6) 0.088(6) 0.017(3) 0.003(3) 0.016(4) -0.047(5)
C26 0.068(5) 0.081(6) 0.019(3) 0.004(3) 0.005(3) -0.048(4)
C27 0.023(3) 0.043(4) 0.040(3) 0.023(3) 0.007(3) -0.005(3)
C28 0.033(3) 0.051(4) 0.061(5) 0.027(4) 0.019(3) 0.007(3)
C29 0.045(5) 0.062(5) 0.108(7) 0.036(5) 0.041(5) 0.016(4)
C30 0.022(4) 0.068(7) 0.171(12) 0.058(7) 0.016(6) 0.006(4)
C31 0.029(4) 0.076(7) 0.147(11) 0.040(7) -0.023(5) -0.008(5)
C32 0.037(4) 0.055(5) 0.084(6) 0.014(4) -0.004(4) -0.013(4)
C33 0.036(3) 0.033(3) 0.020(3) 0.000(2) 0.003(2) -0.011(3)
C34 0.041(4) 0.051(4) 0.038(4) 0.011(3) 0.013(3) -0.007(3)
C35 0.067(5) 0.051(4) 0.039(4) 0.009(3) 0.010(4) -0.024(4)
C36 0.070(5) 0.039(4) 0.037(4) -0.001(3) -0.004(3) -0.012(4)
C37 0.058(5) 0.064(5) 0.036(4) -0.018(4) 0.010(3) -0.015(4)
C38 0.052(4) 0.063(5) 0.027(3) -0.012(3) 0.011(3) -0.019(4)
N1 0.023(2) 0.036(3) 0.028(2) 0.003(2) 0.0076(19) 0.007(2)
N2 0.043(3) 0.041(3) 0.047(3) 0.018(3) 0.023(3) 0.011(3)
N4 0.033(2) 0.029(3) 0.022(2) 0.0017(19) 0.0097(19) 0.010(2)
N5 0.044(3) 0.034(3) 0.018(2) -0.001(2) 0.012(2) 0.012(2)
N6 0.050(3) 0.036(3) 0.020(2) 0.001(2) 0.012(2) 0.012(2)
O1 0.0250(19) 0.039(2) 0.031(2) -0.0096(18) 0.0087(16) -0.0017(19)
O2 0.045(3) 0.042(3) 0.037(2) -0.003(2) 0.006(2) 0.020(2)
O3A 0.050(3) 0.044(3) 0.051(7) -0.011(4) 0.006(5) 0.018(3)
N7A 0.034(5) 0.036(6) 0.054(4) -0.009(4) 0.012(3) 0.008(3)
C39A 0.031(4) 0.050(5) 0.060(6) 0.001(4) 0.006(4) 0.008(4)
C40A 0.037(4) 0.068(6) 0.056(6) -0.003(5) 0.010(4) 0.007(4)
C41A 0.050(7) 0.051(5) 0.082(9) -0.022(6) 0.031(6) -0.001(5)
O3B 0.050(3) 0.044(3) 0.051(7) -0.011(4) 0.006(5) 0.018(3)
N7B 0.034(5) 0.036(6) 0.054(4) -0.009(4) 0.012(3) 0.008(3)
C39B 0.031(4) 0.050(5) 0.060(6) 0.001(4) 0.006(4) 0.008(4)
C40B 0.037(4) 0.068(6) 0.056(6) -0.003(5) 0.010(4) 0.007(4)
C41B 0.050(7) 0.051(5) 0.082(9) -0.022(6) 0.031(6) -0.001(5)
O4A 0.082(8) 0.203(13) 0.120(9) 0.058(10) 0.062(7) 0.035(8)
N8A 0.062(5) 0.035(8) 0.049(5) -0.016(5) 0.018(4) -0.013(7)
C42A 0.045(6) 0.145(14) 0.061(7) 0.003(8) 0.016(5) 0.035(7)
C43A 0.087(15) 0.082(10) 0.115(18) 0.009(17) -0.008(17) 0.015(8)
C44A 0.080(8) 0.078(9) 0.067(11) 0.010(9) 0.027(9) 0.006(7)
O4B 0.082(8) 0.203(13) 0.120(9) 0.058(10) 0.062(7) 0.035(8)
C42B 0.080(8) 0.078(9) 0.067(11) 0.010(9) 0.027(9) 0.006(7)
N8B 0.062(5) 0.035(8) 0.049(5) -0.016(5) 0.018(4) -0.013(7)
C43B 0.045(6) 0.145(14) 0.061(7) 0.003(8) 0.016(5) 0.035(7)
C44B 0.087(15) 0.082(10) 0.115(18) 0.009(17) -0.008(17) 0.015(8)
P1 0.0255(7) 0.0385(8) 0.0196(6) 0.0050(6) 0.0079(5) -0.0075(7)
Ru1 0.0238(2) 0.0295(2) 0.01597(19) 0.00133(18) 0.00901(15) 0.0050(2)
S1 0.0395(8) 0.0447(9) 0.0290(7) 0.0132(6) 0.0226(6) 0.0159(7)
S2 0.0437(8) 0.0320(8) 0.0180(7) 0.0030(5) 0.0075(6) 0.0078(7)

loop_
_atom_type_symbol
_atom_type_description
_atom_type_scat_dispersion_real
_atom_type_scat_dispersion_imag
_atom_type_scat_source
C C 0.0033 0.0016 'International Tables Vol C Tables 4.2.6.8 and 6.1.1.4'
H H 0.0000 0.0000 'International Tables Vol C Tables 4.2.6.8 and 6.1.1.4'
N N 0.0061 0.0033 'International Tables Vol C Tables 4.2.6.8 and 6.1.1.4'
O O 0.0106 0.0060 'International Tables Vol C Tables 4.2.6.8 and 6.1.1.4'
P P 0.1023 0.0942 'International Tables Vol C Tables 4.2.6.8 and 6.1.1.4'
Ru Ru -1.2594 0.8363 'International Tables Vol C Tables 4.2.6.8 and 6.1.1.4'
S S 0.1246 0.1234 'International Tables Vol C Tables 4.2.6.8 and 6.1.1.4'

loop_
_geom_angle_atom_site_label_1
_geom_angle_atom_site_label_2
_geom_angle_atom_site_label_3
_geom_angle
O1 C1 C6 124.3(5)
O1 C1 C2 117.0(6)
C6 C1 C2 118.7(6)
C3 C2 C1 119.6(7)
C3 C2 H2 120.2
C1 C2 H2 120.2
C4 C3 C2 122.0(6)
C4 C3 H3 119.0
C2 C3 H3 119.0
C5 C4 C3 119.1(7)
C5 C4 H4 120.5
C3 C4 H4 120.5
C4 C5 C6 121.8(7)
C4 C5 H5 119.1
C6 C5 H5 119.1
C1 C6 C5 118.9(5)
C1 C6 C7 124.8(5)
C5 C6 C7 116.2(6)
N1 C7 C6 126.6(6)
N1 C7 H7 116.7
C6 C7 H7 116.7
N2 C8A N3A 121.6(10)
N2 C8A S1 124.1(8)
N3A C8A S1 114.0(8)
C8A N3A C9A 123.9(12)
C8A N3A H3A 118.1
C9A N3A H3A 118.1
N3A C9A C10A 111.4(12)
N3A C9A H9A 109.3
C10A C9A H9A 109.3
N3A C9A H9B 109.3
C10A C9A H9B 109.3
H9A C9A H9B 108.0
N2 C8B N3B 109(2)
N2 C8B S1 124.8(16)
N3B C8B S1 124.2(19)
C8B N3B C9B 128(3)
C8B N3B H3B 115.9
C9B N3B H3B 115.9
N3B C9B C10B 111(3)
N3B C9B H9C 109.5
C10B C9B H9C 109.5
N3B C9B H9D 109.5
C10B C9B H9D 109.5
H9C C9B H9D 108.1
C9B C10B H10D 109.5
C9B C10B H10E 109.5
H10D C10B H10E 109.5
C9B C10B H10F 109.5
H10D C10B H10F 109.5
H10E C10B H10F 109.5
O2 C11 C12 121.2(6)
O2 C11 C16 118.0(5)
C12 C11 C16 120.8(6)
C13 C12 C11 119.3(6)
C13 C12 H12 120.4
C11 C12 H12 120.4
C12 C13 C14 120.9(6)
C12 C13 H13 119.5
C14 C13 H13 119.5
C13 C14 C15 120.2(6)
C13 C14 H14 119.9
C15 C14 H14 119.9
C14 C15 C16 120.0(6)
C14 C15 H15 120.0
C16 C15 H15 120.0
C11 C16 C15 118.8(5)
C11 C16 C17 116.1(5)
C15 C16 C17 125.0(5)
N4 C17 C16 132.7(5)
N4 C17 H17 113.7
C16 C17 H17 113.7
N5 C18 N6 119.3(5)
N5 C18 S2 124.7(4)
N6 C18 S2 116.0(4)
N6 C19 C20 109.8(5)
N6 C19 H19A 109.7
C20 C19 H19A 109.7
N6 C19 H19B 109.7
C20 C19 H19B 109.7
H19A C19 H19B 108.2
C19 C20 H20A 109.5
C19 C20 H20B 109.5
H20A C20 H20B 109.5
C19 C20 H20C 109.5
H20A C20 H20C 109.5
H20B C20 H20C 109.5
C22 C21 C26 117.5(5)
C22 C21 P1 121.3(4)
C26 C21 P1 121.2(5)
C21 C22 C23 121.2(6)
C21 C22 H22 119.4
C23 C22 H22 119.4
C24 C23 C22 120.4(6)
C24 C23 H23 119.8
C22 C23 H23 119.8
C25 C24 C23 119.5(6)
C25 C24 H24 120.2
C23 C24 H24 120.2
C24 C25 C26 120.7(6)
C24 C25 H25 119.6
C26 C25 H25 119.6
C25 C26 C21 120.7(6)
C25 C26 H26 119.7
C21 C26 H26 119.7
C28 C27 C32 118.5(7)
C28 C27 P1 121.1(5)
C32 C27 P1 120.4(6)
C27 C28 C29 121.1(8)
C27 C28 H28 119.5
C29 C28 H28 119.5
C30 C29 C28 119.6(9)
C30 C29 H29 120.2
C28 C29 H29 120.2
C31 C30 C29 119.4(8)
C31 C30 H30 120.3
C29 C30 H30 120.3
C30 C31 C32 121.6(10)
C30 C31 H31 119.2
C32 C31 H31 119.2
C31 C32 C27 119.9(10)
C31 C32 H32 120.1
C27 C32 H32 120.1
C38 C33 C34 117.6(6)
C38 C33 P1 124.3(5)
C34 C33 P1 118.0(5)
C35 C34 C33 120.9(7)
C35 C34 H34 119.6
C33 C34 H34 119.6
C36 C35 C34 120.7(7)
C36 C35 H35 119.7
C34 C35 H35 119.7
C35 C36 C37 119.8(7)
C35 C36 H36 120.1
C37 C36 H36 120.1
C36 C37 C38 119.8(7)
C36 C37 H37 120.1
C38 C37 H37 120.1
C33 C38 C37 121.2(7)
C33 C38 H38 119.4
C37 C38 H38 119.4
C7 N1 N2 112.4(5)
C7 N1 Ru1 125.0(4)
N2 N1 Ru1 122.6(4)
C8B N2 N1 111.8(12)
C8A N2 N1 113.8(6)
C17 N4 N5 116.7(5)
C17 N4 Ru1 122.1(4)
N5 N4 Ru1 121.1(3)
C18 N5 N4 113.0(4)
C18 N6 C19 121.8(5)
C18 N6 H6 119.1
C19 N6 H6 119.1
C1 O1 Ru1 125.9(4)
C11 O2 H2A 109.5
C39A N7A C40A 122.8(7)
C39A N7A C41A 120.7(8)
C40A N7A C41A 116.6(8)
O3A C39A N7A 126.6(10)
O3A C39A H39A 116.7
N7A C39A H39A 116.7
C39B N7B C40B 120(3)
C39B N7B C41B 123(3)
C40B N7B C41B 117.5(19)
O3B C39B N7B 122(2)
O3B C39B H39B 119.2
N7B C39B H39B 119.2
C42A N8A C43A 120.0(12)
C42A N8A C44A 121.7(11)
C43A N8A C44A 118.3(11)
O4A C42A N8A 115.7(13)
O4A C42A H42A 122.1
N8A C42A H42A 122.1
O4B C42B N8B 122(2)
O4B C42B H42B 118.8
N8B C42B H42B 118.8
C42B N8B C43B 133(3)
C42B N8B C44B 106(3)
C43B N8B C44B 116.7(19)
N8B C43B H43D 109.5
N8B C43B H43E 109.5
H43D C43B H43E 109.5
N8B C43B H43F 109.5
H43D C43B H43F 109.5
H43E C43B H43F 109.5
N8B C44B H44D 109.5
N8B C44B H44E 109.5
H44D C44B H44E 109.5
N8B C44B H44F 109.5
H44D C44B H44F 109.5
H44E C44B H44F 109.5
C33 P1 C21 104.4(3)
C33 P1 C27 100.7(3)
C21 P1 C27 102.8(3)
C33 P1 Ru1 113.73(18)
C21 P1 Ru1 114.9(2)
C27 P1 Ru1 118.3(2)
O1 Ru1 N1 89.01(17)
O1 Ru1 N4 83.70(16)
N1 Ru1 N4 92.40(18)
O1 Ru1 S2 98.48(13)
N1 Ru1 S2 169.97(13)
N4 Ru1 S2 81.88(13)
O1 Ru1 P1 93.95(11)
N1 Ru1 P1 91.22(13)
N4 Ru1 P1 175.66(14)
S2 Ru1 P1 94.89(6)
O1 Ru1 S1 166.75(12)
N1 Ru1 S1 80.27(13)
N4 Ru1 S1 88.95(13)
S2 Ru1 S1 91.35(6)
P1 Ru1 S1 94.03(5)
C8B S1 Ru1 97.4(7)
C8A S1 Ru1 98.0(3)
C18 S2 Ru1 97.29(19)

loop_
_geom_bond_atom_site_label_1
_geom_bond_atom_site_label_2
_geom_bond_distance
C1 O1 1.330(7)
C1 C6 1.409(9)
C1 C2 1.413(8)
C2 C3 1.393(10)
C2 H2 0.9500
C3 C4 1.373(12)
C3 H3 0.9500
C4 C5 1.363(10)
C4 H4 0.9500
C5 C6 1.418(8)
C5 H5 0.9500
C6 C7 1.430(8)
C7 N1 1.288(7)
C7 H7 0.9500
C8A N2 1.317(10)
C8A N3A 1.366(10)
C8A S1 1.734(9)
N3A C9A 1.438(15)
N3A H3A 0.8800
C9A C10A 1.478(15)
C9A H9A 0.9900
C9A H9B 0.9900
C10A H10A 0.9800
C10A H10B 0.9800
C10A H10C 0.9800
C8B N2 1.311(17)
C8B N3B 1.364(17)
C8B S1 1.731(16)
N3B C9B 1.44(2)
N3B H3B 0.8800
C9B C10B 1.48(2)
C9B H9C 0.9900
C9B H9D 0.9900
C10B H10D 0.9800
C10B H10E 0.9800
C10B H10F 0.9800
C11 O2 1.360(7)
C11 C12 1.394(8)
C11 C16 1.403(8)
C12 C13 1.381(9)
C12 H12 0.9500
C13 C14 1.387(9)
C13 H13 0.9500
C14 C15 1.387(8)
C14 H14 0.9500
C15 C16 1.405(8)
C15 H15 0.9500
C16 C17 1.469(8)
C17 N4 1.290(7)
C17 H17 0.9500
C18 N5 1.310(7)
C18 N6 1.342(7)
C18 S2 1.778(6)
C19 N6 1.464(7)
C19 C20 1.517(8)
C19 H19A 0.9900
C19 H19B 0.9900
C20 H20A 0.9800
C20 H20B 0.9800
C20 H20C 0.9800
C21 C22 1.372(8)
C21 C26 1.403(8)
C21 P1 1.827(5)
C22 C23 1.400(8)
C22 H22 0.9500
C23 C24 1.366(10)
C23 H23 0.9500
C24 C25 1.363(10)
C24 H24 0.9500
C25 C26 1.390(9)
C25 H25 0.9500
C26 H26 0.9500
C27 C28 1.383(10)
C27 C32 1.398(10)
C27 P1 1.838(6)
C28 C29 1.405(9)
C28 H28 0.9500
C29 C30 1.382(14)
C29 H29 0.9500
C30 C31 1.370(16)
C30 H30 0.9500
C31 C32 1.387(12)
C31 H31 0.9500
C32 H32 0.9500
C33 C38 1.373(9)
C33 C34 1.403(8)
C33 P1 1.823(6)
C34 C35 1.372(10)
C34 H34 0.9500
C35 C36 1.359(11)
C35 H35 0.9500
C36 C37 1.378(11)
C36 H36 0.9500
C37 C38 1.390(10)
C37 H37 0.9500
C38 H38 0.9500
N1 N2 1.413(7)
N1 Ru1 2.079(5)
N4 N5 1.393(6)
N4 Ru1 2.107(5)
N6 H6 0.8800
O1 Ru1 2.033(4)
O2 H2A 0.8400
O3A C39A 1.259(12)
N7A C39A 1.311(10)
N7A C40A 1.447(10)
N7A C41A 1.466(9)
C39A H39A 0.9500
C40A H40A 0.9800
C40A H40B 0.9800
C40A H40C 0.9800
C41A H41A 0.9800
C41A H41B 0.9800
C41A H41C 0.9800
O3B C39B 1.29(2)
N7B C39B 1.317(18)
N7B C40B 1.446(16)
N7B C41B 1.449(16)
C39B H39B 0.9500
C40B H40D 0.9800
C40B H40E 0.9800
C40B H40F 0.9800
C41B H41D 0.9800
C41B H41E 0.9800
C41B H41F 0.9800
O4A C42A 1.328(15)
N8A C42A 1.329(13)
N8A C43A 1.435(12)
N8A C44A 1.457(12)
C42A H42A 0.9500
C43A H43A 0.9800
C43A H43B 0.9800
C43A H43C 0.9800
C44A H44A 0.9800
C44A H44B 0.9800
C44A H44C 0.9800
O4B C42B 1.293(19)
C42B N8B 1.321(18)
C42B H42B 0.9500
N8B C43B 1.442(16)
N8B C44B 1.450(15)
C43B H43D 0.9800
C43B H43E 0.9800
C43B H43F 0.9800
C44B H44D 0.9800
C44B H44E 0.9800
C44B H44F 0.9800
P1 Ru1 2.3270(14)
Ru1 S2 2.2743(16)
Ru1 S1 2.3581(14)

loop_
_geom_hbond_atom_site_label_D
_geom_hbond_atom_site_label_H
_geom_hbond_atom_site_label_A
_geom_hbond_distance_DH
_geom_hbond_distance_HA
_geom_hbond_distance_DA
_geom_hbond_angle_DHA
_geom_hbond_site_symmetry_A
N3A H3A O4A 0.88 2.06 2.923(19) 167.9 .
N3B H3B O4B 0.88 2.27 2.96(5) 135.0 .
N6 H6 N2 0.88 2.16 3.038(7) 174.8 1_545
O2 H2A O3A 0.84 1.83 2.669(14) 177.7 1_565
O2 H2A O3B 0.84 1.85 2.68(7) 167.1 1_565

loop_
_geom_torsion_atom_site_label_1
_geom_torsion_atom_site_label_2
_geom_torsion_atom_site_label_3
_geom_torsion_atom_site_label_4
_geom_torsion
O1 C1 C2 C3 -177.5(7)
C6 C1 C2 C3 0.1(10)
C1 C2 C3 C4 0.4(13)
C2 C3 C4 C5 0.0(13)
C3 C4 C5 C6 -1.0(12)
O1 C1 C6 C5 176.5(6)
C2 C1 C6 C5 -1.0(9)
O1 C1 C6 C7 0.8(10)
C2 C1 C6 C7 -176.7(6)
C4 C5 C6 C1 1.4(10)
C4 C5 C6 C7 177.5(6)
C1 C6 C7 N1 -8.9(10)
C5 C6 C7 N1 175.3(6)
N2 C8A N3A C9A 3(3)
S1 C8A N3A C9A -171.9(13)
C8A N3A C9A C10A 71(2)
N2 C8B N3B C9B 26(8)
S1 C8B N3B C9B -168(4)
C8B N3B C9B C10B -178(5)
O2 C11 C12 C13 -179.8(6)
C16 C11 C12 C13 0.1(9)
C11 C12 C13 C14 -0.1(9)
C12 C13 C14 C15 0.0(9)
C13 C14 C15 C16 0.0(9)
O2 C11 C16 C15 179.8(5)
C12 C11 C16 C15 -0.2(9)
O2 C11 C16 C17 -4.7(8)
C12 C11 C16 C17 175.4(5)
C14 C15 C16 C11 0.1(9)
C14 C15 C16 C17 -175.0(5)
C11 C16 C17 N4 175.4(6)
C15 C16 C17 N4 -9.4(11)
C26 C21 C22 C23 -0.9(10)
P1 C21 C22 C23 177.4(5)
C21 C22 C23 C24 0.7(11)
C22 C23 C24 C25 0.5(12)
C23 C24 C25 C26 -1.4(14)
C24 C25 C26 C21 1.2(15)
C22 C21 C26 C25 0.0(12)
P1 C21 C26 C25 -178.3(7)
C32 C27 C28 C29 -0.3(10)
P1 C27 C28 C29 -179.7(5)
C27 C28 C29 C30 2.3(11)
C28 C29 C30 C31 -2.5(13)
C29 C30 C31 C32 0.8(15)
C30 C31 C32 C27 1.3(15)
C28 C27 C32 C31 -1.5(11)
P1 C27 C32 C31 177.9(7)
C38 C33 C34 C35 1.8(10)
P1 C33 C34 C35 178.0(5)
C33 C34 C35 C36 0.5(11)
C34 C35 C36 C37 -1.7(11)
C35 C36 C37 C38 0.4(11)
C34 C33 C38 C37 -3.0(10)
P1 C33 C38 C37 -179.0(5)
C36 C37 C38 C33 2.0(11)
C6 C7 N1 N2 175.8(5)
C6 C7 N1 Ru1 -3.6(8)
N3B C8B N2 C8A 85(7)
S1 C8B N2 C8A -81(6)
N3B C8B N2 N1 -174(4)
S1 C8B N2 N1 21(6)
N3A C8A N2 C8B -97(5)
S1 C8A N2 C8B 78(5)
N3A C8A N2 N1 179.5(15)
S1 C8A N2 N1 -6.1(19)
C7 N1 N2 C8B 163(3)
Ru1 N1 N2 C8B -18(3)
C7 N1 N2 C8A 176.8(11)
Ru1 N1 N2 C8A -3.7(12)
C16 C17 N4 N5 -2.3(9)
C16 C17 N4 Ru1 -178.9(5)
N6 C18 N5 N4 -178.1(5)
S2 C18 N5 N4 4.3(7)
C17 N4 N5 C18 -168.2(5)
Ru1 N4 N5 C18 8.4(6)
N5 C18 N6 C19 4.0(9)
S2 C18 N6 C19 -178.2(5)
C20 C19 N6 C18 169.4(6)
C6 C1 O1 Ru1 18.8(8)
C2 C1 O1 Ru1 -163.7(4)
C40A N7A C39A O3A 0.7(19)
C41A N7A C39A O3A -177.6(13)
C40B N7B C39B O3B 5(10)
C41B N7B C39B O3B -179(7)
C43A N8A C42A O4A -163(3)
C44A N8A C42A O4A 17(2)
O4B C42B N8B C43B 20(10)
O4B C42B N8B C44B 174(6)
C38 C33 P1 C21 -23.7(6)
C34 C33 P1 C21 160.4(5)
C38 C33 P1 C27 -130.1(6)
C34 C33 P1 C27 54.0(5)
C38 C33 P1 Ru1 102.3(5)
C34 C33 P1 Ru1 -73.6(5)
C22 C21 P1 C33 134.1(6)
C26 C21 P1 C33 -47.6(7)
C22 C21 P1 C27 -121.1(6)
C26 C21 P1 C27 57.2(7)
C22 C21 P1 Ru1 8.9(6)
C26 C21 P1 Ru1 -172.9(6)
C28 C27 P1 C33 -147.7(5)
C32 C27 P1 C33 32.9(6)
C28 C27 P1 C21 104.7(5)
C32 C27 P1 C21 -74.7(6)
C28 C27 P1 Ru1 -23.2(6)
C32 C27 P1 Ru1 157.4(5)
C1 O1 Ru1 N1 -22.6(5)
C1 O1 Ru1 N4 -115.2(5)
C1 O1 Ru1 S2 164.1(4)
C1 O1 Ru1 P1 68.5(5)
C1 O1 Ru1 S1 -58.5(7)
C7 N1 Ru1 O1 15.3(5)
N2 N1 Ru1 O1 -164.1(4)
C7 N1 Ru1 N4 98.9(5)
N2 N1 Ru1 N4 -80.5(4)
C7 N1 Ru1 S2 153.8(6)
N2 N1 Ru1 S2 -25.6(11)
C7 N1 Ru1 P1 -78.7(5)
N2 N1 Ru1 P1 101.9(4)
C7 N1 Ru1 S1 -172.6(5)
N2 N1 Ru1 S1 8.1(4)
C17 N4 Ru1 O1 64.0(5)
N5 N4 Ru1 O1 -112.4(4)
C17 N4 Ru1 N1 -24.7(5)
N5 N4 Ru1 N1 158.8(4)
C17 N4 Ru1 S2 163.5(5)
N5 N4 Ru1 S2 -12.9(4)
C17 N4 Ru1 S1 -104.9(4)
N5 N4 Ru1 S1 78.6(4)
C33 P1 Ru1 O1 -84.2(2)
C21 P1 Ru1 O1 36.1(3)
C27 P1 Ru1 O1 157.9(3)
C33 P1 Ru1 N1 4.9(2)
C21 P1 Ru1 N1 125.1(3)
C27 P1 Ru1 N1 -113.0(3)
C33 P1 Ru1 S2 176.9(2)
C21 P1 Ru1 S2 -62.8(2)
C27 P1 Ru1 S2 59.1(2)
C33 P1 Ru1 S1 85.2(2)
C21 P1 Ru1 S1 -154.5(2)
C27 P1 Ru1 S1 -32.6(2)
N2 C8B S1 C8A 80(6)
N3B C8B S1 C8A -83(8)
N2 C8B S1 Ru1 -14(5)
N3B C8B S1 Ru1 -177(5)
N2 C8A S1 C8B -77(5)
N3A C8A S1 C8B 98(5)
N2 C8A S1 Ru1 10.8(17)
N3A C8A S1 Ru1 -174.5(14)
O1 Ru1 S1 C8B 38(2)
N1 Ru1 S1 C8B 2(2)
N4 Ru1 S1 C8B 95(2)
S2 Ru1 S1 C8B 176(2)
P1 Ru1 S1 C8B -89(2)
O1 Ru1 S1 C8A 28.3(9)
N1 Ru1 S1 C8A -8.1(7)
N4 Ru1 S1 C8A 84.5(7)
S2 Ru1 S1 C8A 166.3(7)
P1 Ru1 S1 C8A -98.7(7)
N5 C18 S2 Ru1 -12.4(5)
N6 C18 S2 Ru1 169.9(4)
O1 Ru1 S2 C18 93.1(2)
N1 Ru1 S2 C18 -44.8(8)
N4 Ru1 S2 C18 10.8(2)
P1 Ru1 S2 C18 -172.13(19)
S1 Ru1 S2 C18 -77.96(19)
